data_7210192
loop_
_publ_author_name
'Ainscough, Eric W.'
'Brodie, Andrew M.'
'Davidson, Ross J.'
'Jameson, Geoffrey B.'
'Otter, Carl A.'

_publ_section_title
;
 Flexible pyridyloxy-substituted cyclotetraphosphazene platforms linked by
 silver(i)
;
_journal_issue 21
_journal_name_full CrystEngComm
_journal_page_first 4379
_journal_paper_doi 10.1039/c3ce40395e
_journal_volume 15
_journal_year 2013
_chemical_formula_moiety '2(C21 H16 Ag F3 N6 O7 P2 S), 2(C2), 0.5(O2)'
_chemical_formula_sum 'C46 H32 Ag2 F6 N12 O15 P4 S2'
_chemical_formula_weight 1510.60
_chemical_name_systematic
;
?
;
_space_group_IT_number 2
_space_group_name_Hall '-P 1'
_symmetry_cell_setting triclinic
_symmetry_space_group_name_Hall '-P 1'
_symmetry_space_group_name_H-M 'P -1'
_atom_sites_solution_hydrogens geom
_atom_sites_solution_primary direct
_atom_sites_solution_secondary difmap
_audit_creation_method SHELXL-97
_cell_angle_alpha 110.32(3)
_cell_angle_beta 91.58(3)
_cell_angle_gamma 92.00(3)
_cell_formula_units_Z 1
_cell_length_a 8.8370(18)
_cell_length_b 12.822(3)
_cell_length_c 13.162(3)
_cell_measurement_temperature 200(2)
_cell_volume 1396.4(6)
_computing_structure_refinement 'SHELXL-97 (Sheldrick, 1997)'
_computing_structure_solution 'SHELXS-97 (Sheldrick, 1990)'
_diffrn_ambient_temperature 200(2)
_diffrn_measured_fraction_theta_full 0.999
_diffrn_measured_fraction_theta_max 0.999
_diffrn_measurement_device_type 'CCD area detector'
_diffrn_measurement_method 'phi and omega scans'
_diffrn_radiation_monochromator graphite
_diffrn_radiation_source 'fine-focus sealed tube'
_diffrn_radiation_type MoK\a
_diffrn_radiation_wavelength 0.71073
_diffrn_reflns_av_R_equivalents 0.0877
_diffrn_reflns_av_sigmaI/netI 0.0433
_diffrn_reflns_limit_h_max 10
_diffrn_reflns_limit_h_min -10
_diffrn_reflns_limit_k_max 15
_diffrn_reflns_limit_k_min -15
_diffrn_reflns_limit_l_max 15
_diffrn_reflns_limit_l_min -15
_diffrn_reflns_number 24098
_diffrn_reflns_theta_full 25.35
_diffrn_reflns_theta_max 25.35
_diffrn_reflns_theta_min 2.75
_exptl_absorpt_coefficient_mu 0.989
_exptl_absorpt_correction_T_max 1
_exptl_absorpt_correction_T_min 0.733145
_exptl_absorpt_correction_type multi-scan
_exptl_absorpt_process_details SADABS
_exptl_crystal_colour colourless
_exptl_crystal_density_diffrn 1.796
_exptl_crystal_density_method 'not measured'
_exptl_crystal_description block
_exptl_crystal_F_000 762
_exptl_crystal_size_max 0.67
_exptl_crystal_size_mid 0.40
_exptl_crystal_size_min 0.30
_refine_diff_density_max 0.629
_refine_diff_density_min -0.928
_refine_diff_density_rms 0.166
_refine_ls_extinction_method none
_refine_ls_goodness_of_fit_ref 1.064
_refine_ls_hydrogen_treatment constr
_refine_ls_matrix_type full
_refine_ls_number_parameters 425
_refine_ls_number_reflns 5114
_refine_ls_number_restraints 105
_refine_ls_restrained_S_all 1.066
_refine_ls_R_factor_all 0.0302
_refine_ls_R_factor_gt 0.0267
_refine_ls_shift/su_max 0.003
_refine_ls_shift/su_mean 0.000
_refine_ls_structure_factor_coef Fsqd
_refine_ls_weighting_details 'calc w=1/[\s^2^(Fo^2^)+(0.0301P)^2^+1.2154P] where P=(Fo^2^+2Fc^2^)/3'
_refine_ls_weighting_scheme calc
_refine_ls_wR_factor_gt 0.0680
_refine_ls_wR_factor_ref 0.0697
_reflns_number_gt 4964
_reflns_number_total 5114
_reflns_threshold_expression >2sigma(I)
_cod_data_source_file c3ce40395e.txt
_cod_data_source_block ag2otf2n
_cod_original_cell_volume 1396.4(5)
_cod_original_sg_symbol_H-M P-1
_cod_original_formula_sum 'C46 H32 Ag2 F6 N12 O15 P4 S2 '
_cod_database_code 7210192

loop_
_symmetry_equiv_pos_as_xyz
'x, y, z'
'-x, -y, -z'

loop_
_atom_site_label
_atom_site_type_symbol
_atom_site_fract_x
_atom_site_fract_y
_atom_site_fract_z
_atom_site_U_iso_or_equiv
_atom_site_adp_type
_atom_site_occupancy
_atom_site_symmetry_multiplicity
_atom_site_calc_flag
_atom_site_refinement_flags
_atom_site_disorder_group
Ag1 Ag 1.105597(16) 0.261324(11) 0.787552(12) 0.01536(7) Uani 1 1 d . .
N31 N 0.84808(19) 0.20351(14) 0.71560(15) 0.0151(4) Uani 1 1 d . .
C31 C 0.7398(2) 0.26162(15) 0.77340(17) 0.0125(4) Uani 1 1 d . .
O3 O 0.79695(15) 0.36049(11) 0.84997(12) 0.0135(3) Uani 1 1 d . .
N2 N 0.62223(19) 0.40699(13) 1.00930(14) 0.0125(3) Uani 1 1 d . .
C32 C 0.5871(2) 0.22877(17) 0.76008(18) 0.0155(4) Uani 1 1 d . .
C33 C 0.5464(2) 0.12829(17) 0.67836(19) 0.0179(4) Uani 1 1 d . .
C34 C 0.6572(3) 0.06683(17) 0.61534(19) 0.0208(5) Uani 1 1 d . .
C35 C 0.8064(3) 0.10686(17) 0.63618(18) 0.0193(5) Uani 1 1 d . .
O9A O 1.011(2) 0.4842(13) 0.4884(19) 0.063(3) Uani 0.235(5) 1 d PDU 1
P2 P 0.69968(6) 0.45533(4) 0.92931(4) 0.01018(11) Uani 1 1 d . .
P1 P 0.44008(6) 0.55176(4) 0.87401(4) 0.01067(12) Uani 1 1 d . .
S1 S 0.87682(6) 0.04297(4) 0.29899(4) 0.01545(12) Uani 1 1 d . .
N21 N 0.6363(2) 0.73279(16) 0.77725(16) 0.0205(4) Uani 1 1 d . .
C21 C 0.5430(2) 0.73540(16) 0.85358(18) 0.0140(4) Uani 1 1 d . .
C22 C 0.5423(3) 0.81590(18) 0.95531(19) 0.0221(5) Uani 1 1 d . .
H22 H 0.4709 0.8131 1.0051 0.027 Uiso 1 1 calc R .
C24 C 0.7549(3) 0.9013(2) 0.9025(2) 0.0308(6) Uani 1 1 d . .
H24 H 0.8303 0.9576 0.9172 0.037 Uiso 1 1 calc R .
C25 C 0.7431(3) 0.8166(2) 0.8031(2) 0.0261(5) Uani 1 1 d . .
H25 H 0.8122 0.8174 0.7512 0.031 Uiso 1 1 calc R .
C23 C 0.6529(3) 0.90108(19) 0.9799(2) 0.0308(6) Uani 1 1 d . .
H23 H 0.6583 0.9573 1.0475 0.037 Uiso 1 1 calc R .
N41 N 0.9423(2) 0.71343(14) 1.03904(14) 0.0138(4) Uani 1 1 d . .
C41 C 0.9139(2) 0.61611(16) 0.96083(17) 0.0125(4) Uani 1 1 d . .
C42 C 0.9658(2) 0.58771(17) 0.85739(18) 0.0183(4) Uani 1 1 d . .
H42 H 0.9419 0.5182 0.8052 0.022 Uiso 1 1 calc R .
C43 C 1.0546(3) 0.66663(18) 0.83428(19) 0.0195(5) Uani 1 1 d . .
H43 H 1.0920 0.6512 0.7655 0.023 Uiso 1 1 calc R .
C44 C 1.0876(3) 0.76921(18) 0.9146(2) 0.0204(5) Uani 1 1 d . .
H44 H 1.1481 0.8232 0.9008 0.025 Uiso 1 1 calc R .
C45 C 1.0293(3) 0.78950(17) 1.01479(19) 0.0196(5) Uani 1 1 d . .
H45 H 1.0507 0.8586 1.0683 0.024 Uiso 1 1 calc R .
O10 O 0.91230(19) 0.02448(13) 0.18838(14) 0.0266(4) Uani 1 1 d . .
O11 O 0.98271(19) 0.11547(13) 0.37964(15) 0.0295(4) Uani 1 1 d . .
O12 O 0.82454(18) -0.05593(12) 0.31966(14) 0.0228(4) Uani 1 1 d . .
C1 C 0.7056(3) 0.12305(18) 0.31598(19) 0.0196(5) Uani 1 1 d . .
F3 F 0.73345(17) 0.22115(11) 0.30424(13) 0.0302(3) Uani 1 1 d . .
F2 F 0.65026(18) 0.14282(12) 0.41359(12) 0.0331(3) Uani 1 1 d . .
F1 F 0.59564(16) 0.06868(12) 0.24331(13) 0.0320(3) Uani 1 1 d . .
O2 O 0.43171(16) 0.64742(11) 0.82411(12) 0.0136(3) Uani 1 1 d . .
O4 O 0.83245(16) 0.54093(11) 0.99549(12) 0.0135(3) Uani 1 1 d . .
N1 N 0.60323(19) 0.50516(13) 0.85641(14) 0.0131(4) Uani 1 1 d . .
O1 O 0.31609(16) 0.46359(11) 0.79827(12) 0.0139(3) Uani 1 1 d . .
N11 N 0.2404(2) 0.30446(14) 0.66566(15) 0.0147(4) Uani 1 1 d . .
C11 C 0.3291(2) 0.39635(16) 0.69137(17) 0.0137(4) Uani 1 1 d . .
C14 C 0.3245(3) 0.25363(19) 0.48508(19) 0.0239(5) Uani 1 1 d . .
H14 H 0.3202 0.2037 0.4141 0.029 Uiso 1 1 calc R .
C12 C 0.4211(3) 0.42342(18) 0.62022(19) 0.0223(5) Uani 1 1 d . .
H12 H 0.4822 0.4885 0.6424 0.027 Uiso 1 1 calc R .
C13 C 0.4185(3) 0.3496(2) 0.5146(2) 0.0269(5) Uani 1 1 d . .
H13 H 0.4789 0.3641 0.4638 0.032 Uiso 1 1 calc R .
H32 H 0.5152 0.2720 0.8039 0.032 Uiso 1 1 d R .
C15 C 0.2386(3) 0.23358(18) 0.56165(18) 0.0196(5) Uani 1 1 d . .
H15 H 0.1767 0.1689 0.5416 0.024 Uiso 1 1 calc R .
H33 H 0.4455 0.1025 0.6661 0.024 Uiso 1 1 d R .
H34 H 0.6318 -0.0003 0.5598 0.024 Uiso 1 1 d R .
H35 H 0.8809 0.0655 0.5937 0.024 Uiso 1 1 d R .
C92A C 0.8554(9) 0.4689(6) 0.5318(8) 0.058(2) Uani 0.471(9) 1 d PDU 1
C91A C 0.8722(10) 0.3789(6) 0.5769(6) 0.042(2) Uani 0.471(9) 1 d PDU 1
O9B O 0.9429(11) 0.5026(8) 0.4530(9) 0.044(2) Uani 0.265(5) 1 d PDU 2
C92B C 0.9539(8) 0.4233(6) 0.5140(7) 0.060(2) Uani 0.529(9) 1 d PDU 2
C91B C 0.8203(12) 0.4145(9) 0.5693(8) 0.074(3) Uani 0.529(9) 1 d PDU 2

loop_
_atom_site_aniso_label
_atom_site_aniso_U_11
_atom_site_aniso_U_22
_atom_site_aniso_U_33
_atom_site_aniso_U_23
_atom_site_aniso_U_13
_atom_site_aniso_U_12
Ag1 0.01326(10) 0.01403(9) 0.01525(11) 0.00075(7) 0.00277(7) -0.00226(6)
N31 0.0118(8) 0.0149(8) 0.0149(9) 0.0005(7) 0.0004(7) 0.0014(7)
C31 0.0140(10) 0.0091(8) 0.0125(10) 0.0016(7) -0.0003(8) -0.0001(7)
O3 0.0097(7) 0.0097(6) 0.0160(8) -0.0020(5) 0.0011(6) -0.0007(5)
N2 0.0118(8) 0.0103(7) 0.0136(9) 0.0022(6) -0.0001(7) -0.0006(6)
C32 0.0128(10) 0.0137(9) 0.0181(11) 0.0030(8) 0.0026(8) 0.0007(8)
C33 0.0147(10) 0.0167(10) 0.0210(12) 0.0057(9) -0.0034(9) -0.0034(8)
C34 0.0244(12) 0.0132(9) 0.0193(11) -0.0007(8) -0.0056(10) -0.0010(8)
C35 0.0185(11) 0.0161(10) 0.0174(11) -0.0021(8) 0.0004(9) 0.0049(8)
O9A 0.046(5) 0.053(5) 0.077(5) 0.007(5) 0.013(4) -0.004(4)
P2 0.0087(2) 0.0083(2) 0.0111(3) 0.00027(19) 0.0010(2) -0.00020(18)
P1 0.0101(2) 0.0091(2) 0.0114(3) 0.00202(19) -0.0001(2) -0.00112(18)
S1 0.0132(2) 0.0126(2) 0.0185(3) 0.00282(19) 0.0009(2) -0.00006(19)
N21 0.0171(9) 0.0251(9) 0.0212(10) 0.0106(8) 0.0010(8) -0.0005(8)
C21 0.0133(10) 0.0119(9) 0.0187(11) 0.0079(8) -0.0020(8) -0.0005(8)
C22 0.0252(12) 0.0181(10) 0.0213(12) 0.0047(9) 0.0023(10) -0.0006(9)
C24 0.0271(13) 0.0256(12) 0.0428(16) 0.0181(11) -0.0118(12) -0.0118(10)
C25 0.0174(11) 0.0360(13) 0.0323(14) 0.0221(11) -0.0007(10) -0.0055(10)
C23 0.0386(15) 0.0183(11) 0.0293(14) 0.0017(10) -0.0084(12) -0.0070(10)
N41 0.0135(8) 0.0120(8) 0.0147(9) 0.0031(7) 0.0019(7) 0.0000(6)
C41 0.0076(9) 0.0125(9) 0.0169(11) 0.0050(8) -0.0007(8) -0.0011(7)
C42 0.0183(11) 0.0182(10) 0.0145(11) 0.0013(8) 0.0011(9) -0.0031(8)
C43 0.0178(11) 0.0247(11) 0.0168(11) 0.0083(9) 0.0044(9) -0.0007(9)
C44 0.0189(11) 0.0180(10) 0.0262(12) 0.0105(9) 0.0016(9) -0.0037(8)
C45 0.0220(11) 0.0127(9) 0.0221(12) 0.0038(8) 0.0008(9) -0.0034(8)
O10 0.0284(9) 0.0266(8) 0.0245(9) 0.0072(7) 0.0115(7) 0.0045(7)
O11 0.0230(9) 0.0238(8) 0.0346(10) 0.0025(7) -0.0104(8) -0.0044(7)
O12 0.0189(8) 0.0173(7) 0.0338(10) 0.0107(7) 0.0048(7) 0.0020(6)
C1 0.0199(11) 0.0188(10) 0.0215(12) 0.0083(9) 0.0048(9) 0.0034(9)
F3 0.0341(8) 0.0200(6) 0.0418(9) 0.0165(6) 0.0088(7) 0.0070(6)
F2 0.0369(8) 0.0379(8) 0.0295(8) 0.0152(7) 0.0193(7) 0.0165(7)
F1 0.0192(7) 0.0357(8) 0.0409(9) 0.0137(7) -0.0077(6) 0.0020(6)
O2 0.0129(7) 0.0123(6) 0.0152(7) 0.0049(6) -0.0023(6) -0.0026(5)
O4 0.0137(7) 0.0116(6) 0.0127(7) 0.0015(5) -0.0006(6) -0.0048(5)
N1 0.0123(8) 0.0134(8) 0.0129(9) 0.0036(7) 0.0020(7) 0.0003(7)
O1 0.0125(7) 0.0137(7) 0.0119(7) 0.0002(6) 0.0012(6) -0.0036(5)
N11 0.0133(8) 0.0147(8) 0.0132(9) 0.0013(7) -0.0014(7) -0.0011(7)
C11 0.0144(10) 0.0139(9) 0.0105(10) 0.0017(8) -0.0017(8) 0.0009(8)
C14 0.0339(13) 0.0205(11) 0.0130(11) 0.0005(9) -0.0006(10) 0.0000(9)
C12 0.0270(12) 0.0190(10) 0.0194(12) 0.0056(9) 0.0029(10) -0.0059(9)
C13 0.0359(14) 0.0284(12) 0.0175(12) 0.0091(10) 0.0080(10) -0.0023(10)
C15 0.0219(11) 0.0183(10) 0.0147(11) 0.0013(8) -0.0020(9) -0.0027(9)
C92A 0.058(4) 0.041(3) 0.077(4) 0.021(3) 0.026(3) 0.001(3)
C91A 0.055(5) 0.030(3) 0.031(3) 0.000(3) -0.022(3) 0.019(3)
O9B 0.051(4) 0.036(3) 0.057(5) 0.028(3) 0.019(4) 0.015(3)
C92B 0.049(3) 0.044(3) 0.082(4) 0.014(3) 0.018(3) 0.004(3)
C91B 0.079(6) 0.079(6) 0.056(5) 0.017(5) -0.002(5) -0.028(5)

loop_
_atom_type_symbol
_atom_type_description
_atom_type_scat_dispersion_real
_atom_type_scat_dispersion_imag
_atom_type_scat_source
C C 0.0033 0.0016 'International Tables Vol C Tables 4.2.6.8 and 6.1.1.4'
H H 0.0000 0.0000 'International Tables Vol C Tables 4.2.6.8 and 6.1.1.4'
N N 0.0061 0.0033 'International Tables Vol C Tables 4.2.6.8 and 6.1.1.4'
O O 0.0106 0.0060 'International Tables Vol C Tables 4.2.6.8 and 6.1.1.4'
F F 0.0171 0.0103 'International Tables Vol C Tables 4.2.6.8 and 6.1.1.4'
P P 0.1023 0.0942 'International Tables Vol C Tables 4.2.6.8 and 6.1.1.4'
S S 0.1246 0.1234 'International Tables Vol C Tables 4.2.6.8 and 6.1.1.4'
Ag Ag -0.8971 1.1015 'International Tables Vol C Tables 4.2.6.8 and 6.1.1.4'

loop_
_geom_angle_atom_site_label_1
_geom_angle_atom_site_label_2
_geom_angle_atom_site_label_3
_geom_angle
_geom_angle_site_symmetry_1
_geom_angle_site_symmetry_3
N11 Ag1 N41 150.14(7) 1_655 2_767
N11 Ag1 N31 109.72(7) 1_655 .
N41 Ag1 N31 96.29(7) 2_767 .
N11 Ag1 O12 84.92(6) 1_655 2_756
N41 Ag1 O12 111.81(6) 2_767 2_756
N31 Ag1 O12 86.51(6) . 2_756
C31 N31 C35 117.45(18) . .
C31 N31 Ag1 115.92(13) . .
C35 N31 Ag1 125.26(14) . .
N31 C31 O3 111.73(17) . .
N31 C31 C32 124.77(18) . .
O3 C31 C32 123.50(18) . .
O3 C31 Ag1 70.43(10) . .
C32 C31 Ag1 163.29(14) . .
C31 O3 P2 126.03(13) . .
C31 O3 Ag1 84.34(11) . .
P2 O3 Ag1 149.08(8) . .
P2 N2 P1 139.42(11) . 2_667
C31 C32 C33 116.92(19) . .
C31 C32 H32 121.5 . .
C33 C32 H32 121.6 . .
C34 C33 C32 119.5(2) . .
C34 C33 H33 120.2 . .
C32 C33 H33 120.3 . .
C33 C34 C35 118.87(19) . .
C33 C34 H34 120.6 . .
C35 C34 H34 120.5 . .
N31 C35 C34 122.5(2) . .
N31 C35 H35 118.7 . .
C34 C35 H35 118.8 . .
O9A O9A C92A 100(4) 2_766 2_766
O9A O9A C92A 63(4) 2_766 .
C92A O9A C92A 162.6(11) 2_766 .
N2 P2 N1 120.95(9) . .
N2 P2 O4 107.54(9) . .
N1 P2 O4 111.19(9) . .
N2 P2 O3 108.03(9) . .
N1 P2 O3 107.10(9) . .
O4 P2 O3 99.97(8) . .
N2 P1 N1 119.41(10) 2_667 .
N2 P1 O2 109.72(9) 2_667 .
N1 P1 O2 107.84(9) . .
N2 P1 O1 106.54(9) 2_667 .
N1 P1 O1 111.15(9) . .
O2 P1 O1 100.55(8) . .
O10 S1 O11 115.50(11) . .
O10 S1 O12 114.69(10) . .
O11 S1 O12 114.98(11) . .
O10 S1 C1 102.99(11) . .
O11 S1 C1 103.62(10) . .
O12 S1 C1 102.54(10) . .
C21 N21 C25 115.8(2) . .
N21 C21 C22 126.3(2) . .
N21 C21 O2 114.61(18) . .
C22 C21 O2 119.0(2) . .
C21 C22 C23 116.8(2) . .
C21 C22 H22 121.6 . .
C23 C22 H22 121.6 . .
C25 C24 C23 118.9(2) . .
C25 C24 H24 120.6 . .
C23 C24 H24 120.6 . .
N21 C25 C24 123.2(2) . .
N21 C25 H25 118.4 . .
C24 C25 H25 118.4 . .
C24 C23 C22 119.0(2) . .
C24 C23 H23 120.5 . .
C22 C23 H23 120.5 . .
C41 N41 C45 116.92(19) . .
C41 N41 Ag1 121.55(14) . 2_767
C45 N41 Ag1 120.13(14) . 2_767
N41 C41 C42 124.84(19) . .
N41 C41 O4 112.69(18) . .
C42 C41 O4 122.36(18) . .
C42 C41 Ag1 160.01(15) . 2_767
O4 C41 Ag1 75.68(11) . 2_767
C41 C42 C43 117.3(2) . .
C41 C42 H42 121.3 . .
C43 C42 H42 121.3 . .
C42 C43 C44 119.4(2) . .
C42 C43 H43 120.3 . .
C44 C43 H43 120.3 . .
C45 C44 C43 118.7(2) . .
C45 C44 H44 120.6 . .
C43 C44 H44 120.6 . .
N41 C45 C44 122.8(2) . .
C44 C45 Ag1 158.57(15) . 2_767
N41 C45 H45 118.6 . .
C44 C45 H45 118.6 . .
Ag1 C45 H45 81.4 2_767 .
S1 O12 Ag1 126.45(10) . 2_756
F2 C1 F3 107.66(18) . .
F2 C1 F1 106.88(19) . .
F3 C1 F1 107.51(19) . .
F2 C1 S1 111.59(16) . .
F3 C1 S1 111.39(16) . .
F1 C1 S1 111.57(15) . .
C21 O2 P1 120.37(13) . .
C41 O4 P2 126.62(13) . .
C41 O4 Ag1 78.66(10) . 2_767
P2 O4 Ag1 140.68(8) . 2_767
P1 N1 P2 128.91(12) . .
C11 O1 P1 127.23(14) . .
C11 O1 Ag1 79.31(11) . 1_455
P1 O1 Ag1 142.68(8) . 1_455
C11 N11 C15 117.31(19) . .
C11 N11 Ag1 122.56(14) . 1_455
C15 N11 Ag1 120.07(14) . 1_455
N11 C11 C12 124.62(19) . .
N11 C11 O1 111.67(18) . .
C12 C11 O1 123.70(18) . .
C12 C11 Ag1 161.07(15) . 1_455
O1 C11 Ag1 75.15(11) . 1_455
C15 C14 C13 119.2(2) . .
C15 C14 H14 120.4 . .
C13 C14 H14 120.4 . .
C11 C12 C13 117.2(2) . .
C11 C12 H12 121.4 . .
C13 C12 H12 121.4 . .
C12 C13 C14 119.3(2) . .
C12 C13 H13 120.3 . .
C14 C13 H13 120.3 . .
N11 C15 C14 122.4(2) . .
C14 C15 Ag1 160.23(16) . 1_455
N11 C15 H15 118.8 . .
C14 C15 H15 118.8 . .
Ag1 C15 H15 80.9 1_455 .
O9A C92A C91A 115.5(14) 2_766 .
C91A C92A O9A 105.3(10) . .
C92B O9B C92B 109.7(8) 2_766 .
C92B O9B O9B 62.4(8) 2_766 2_766
C92B O9B O9B 47.3(5) . 2_766
O9B C92B C91B 126.3(9) 2_766 .
O9B C92B O9B 70.3(9) 2_766 .
C91B C92B O9B 113.5(8) . .

loop_
_geom_bond_atom_site_label_1
_geom_bond_atom_site_label_2
_geom_bond_distance
_geom_bond_site_symmetry_2
Ag1 N11 2.231(2) 1_655
Ag1 N41 2.2456(19) 2_767
Ag1 N31 2.4292(19) .
Ag1 O12 2.6246(17) 2_756
N31 C31 1.321(3) .
N31 C35 1.346(3) .
C31 O3 1.385(2) .
C31 C32 1.387(3) .
O3 P2 1.5965(15) .
N2 P2 1.5571(19) .
N2 P1 1.5635(19) 2_667
C32 C33 1.389(3) .
C32 H32 0.9308 .
C33 C34 1.383(3) .
C33 H33 0.9297 .
C34 C35 1.383(3) .
C34 H34 0.9305 .
C35 H35 0.9307 .
O9A O9A 0.47(3) 2_766
O9A C92A 1.382(19) 2_766
O9A C92A 1.533(15) .
P2 N1 1.5729(18) .
P2 O4 1.5904(15) .
P1 N2 1.5635(19) 2_667
P1 N1 1.5722(18) .
P1 O2 1.5826(15) .
P1 O1 1.5946(16) .
S1 O10 1.4369(18) .
S1 O11 1.4372(18) .
S1 O12 1.4495(16) .
S1 C1 1.833(2) .
N21 C21 1.310(3) .
N21 C25 1.349(3) .
C21 C22 1.378(3) .
C21 O2 1.410(2) .
C22 C23 1.384(3) .
C22 H22 0.9300 .
C24 C25 1.378(4) .
C24 C23 1.379(4) .
C24 H24 0.9300 .
C25 H25 0.9300 .
C23 H23 0.9300 .
N41 C41 1.323(3) .
N41 C45 1.350(3) .
N41 Ag1 2.2456(19) 2_767
C41 C42 1.378(3) .
C41 O4 1.390(2) .
C41 Ag1 3.147(2) 2_767
C42 C43 1.380(3) .
C42 H42 0.9300 .
C43 C44 1.387(3) .
C43 H43 0.9300 .
C44 C45 1.371(3) .
C44 H44 0.9300 .
C45 Ag1 3.148(2) 2_767
C45 H45 0.9300 .
O12 Ag1 2.6246(17) 2_756
C1 F2 1.331(3) .
C1 F3 1.335(3) .
C1 F1 1.336(3) .
O4 Ag1 3.1098(19) 2_767
O1 C11 1.382(2) .
O1 Ag1 3.0985(17) 1_455
N11 C11 1.327(3) .
N11 C15 1.354(3) .
N11 Ag1 2.231(2) 1_455
C11 C12 1.381(3) .
C11 Ag1 3.150(2) 1_455
C14 C15 1.366(4) .
C14 C13 1.391(3) .
C14 H14 0.9300 .
C12 C13 1.382(3) .
C12 H12 0.9300 .
C13 H13 0.9300 .
C15 Ag1 3.136(2) 1_455
C15 H15 0.9300 .
C92A O9A 1.38(2) 2_766
C92A C91A 1.478(9) .
O9B C92B 1.246(13) 2_766
O9B C92B 1.503(11) .
O9B O9B 1.60(2) 2_766
C92B O9B 1.246(13) 2_766
C92B C91B 1.426(11) .
